data_7108457
loop_
_publ_author_name
'Antoine Beziau'
'Stephane A. Baudron'
'Dmitry Pogozhev'
'Audrey Fluck'
'Mir Wais Hosseini'

_publ_section_title
;
 Stepwise construction of grid-type Cu(II)/Cd(II) heterometallic MOFs
 based on an imidazole-appended dipyrrin ligand
;
_journal_coden_Cambridge 0182
_journal_name_full Chem.Commun.
_journal_page_first 10313
_journal_paper_doi 10.1039/c2cc35543d
_journal_volume 48
_journal_year 2012
_chemical_formula_sum 'C75 H59 Cd Cl2 Cu2 N17 O'
_chemical_formula_weight 1524.77
_chemical_name_systematic
;
?
;
_space_group_IT_number 12
_symmetry_cell_setting monoclinic
_symmetry_space_group_name_Hall '-C 2y'
_symmetry_space_group_name_H-M 'C 1 2/m 1'
_atom_sites_solution_hydrogens geom
_atom_sites_solution_primary direct
_atom_sites_solution_secondary difmap
_audit_creation_method SHELXL-97
_cell_angle_alpha 90.00
_cell_angle_beta 97.7360(10)
_cell_angle_gamma 90.00
_cell_formula_units_Z 4
_cell_length_a 14.5401(4)
_cell_length_b 30.0895(11)
_cell_length_c 19.4195(5)
_cell_measurement_reflns_used 9975
_cell_measurement_temperature 173(2)
_cell_measurement_theta_max 28.10
_cell_measurement_theta_min 2.48
_cell_volume 8418.8(4)
_computing_cell_refinement 'Bruker SAINT'
_computing_data_collection 'Bruker APEX2'
_computing_data_reduction 'Bruker SAINT'
_computing_molecular_graphics 'Bruker SHELXTL'
_computing_publication_material 'Bruker SHELXTL'
_computing_structure_refinement 'SHELXL-97 (Sheldrick, 2008)'
_computing_structure_solution 'SHELXS-97 (Sheldrick, 2008)'
_diffrn_ambient_temperature 173(2)
_diffrn_measured_fraction_theta_full 0.997
_diffrn_measured_fraction_theta_max 0.997
_diffrn_measurement_device_type 'Bruker APEX-II CCD'
_diffrn_measurement_method '\f and \w scans'
_diffrn_radiation_monochromator graphite
_diffrn_radiation_source 'fine-focus sealed tube'
_diffrn_radiation_type MoK\a
_diffrn_radiation_wavelength 0.71073
_diffrn_reflns_av_R_equivalents 0.0393
_diffrn_reflns_av_sigmaI/netI 0.0228
_diffrn_reflns_limit_h_max 19
_diffrn_reflns_limit_h_min -19
_diffrn_reflns_limit_k_max 40
_diffrn_reflns_limit_k_min -40
_diffrn_reflns_limit_l_max 25
_diffrn_reflns_limit_l_min -25
_diffrn_reflns_number 121879
_diffrn_reflns_theta_full 27.48
_diffrn_reflns_theta_max 27.48
_diffrn_reflns_theta_min 1.99
_exptl_absorpt_coefficient_mu 0.863
_exptl_absorpt_correction_T_max 0.8464
_exptl_absorpt_correction_T_min 0.8464
_exptl_absorpt_correction_type multi-scan
_exptl_absorpt_process_details sadabs
_exptl_crystal_colour dark-red
_exptl_crystal_density_diffrn 1.203
_exptl_crystal_density_meas ?
_exptl_crystal_density_method 'not measured'
_exptl_crystal_description prism
_exptl_crystal_F_000 3104
_exptl_crystal_size_max 0.20
_exptl_crystal_size_mid 0.20
_exptl_crystal_size_min 0.20
_platon_squeeze_details
;
The disordered solvent molecules are a mixture of
DMF, MeOH and H2O.

;
_refine_diff_density_max 1.175
_refine_diff_density_min -0.682
_refine_diff_density_rms 0.085
_refine_ls_extinction_method none
_refine_ls_goodness_of_fit_ref 1.108
_refine_ls_hydrogen_treatment constr
_refine_ls_matrix_type full
_refine_ls_number_parameters 508
_refine_ls_number_reflns 9818
_refine_ls_number_restraints 0
_refine_ls_restrained_S_all 1.108
_refine_ls_R_factor_all 0.0542
_refine_ls_R_factor_gt 0.0459
_refine_ls_shift/su_max 0.000
_refine_ls_shift/su_mean 0.000
_refine_ls_structure_factor_coef Fsqd
_refine_ls_weighting_details 'calc w=1/[\s^2^(Fo^2^)+(0.0647P)^2^+26.7062P] where P=(Fo^2^+2Fc^2^)/3'
_refine_ls_weighting_scheme calc
_refine_ls_wR_factor_gt 0.1340
_refine_ls_wR_factor_ref 0.1377
_reflns_number_gt 8480
_reflns_number_total 9818
_reflns_threshold_expression >2sigma(I)
_cod_data_source_file c2cc35543d.txt
_cod_data_source_block compound3
_cod_depositor_comments
;
The following automatic conversions were performed:

'_exptl_crystal_density_meas' value 'not measured' was changed to '?'
- the value is perceived as not measured.

Automatic conversion script
Id: cif_fix_values 3008 2015-01-20 13:52:24Z robertas 
;
_cod_original_sg_symbol_H-M 'C2/m '
_cod_database_code 7108457

loop_
_symmetry_equiv_pos_as_xyz
'x, y, z'
'-x, y, -z'
'x+1/2, y+1/2, z'
'-x+1/2, y+1/2, -z'
'-x, -y, -z'
'x, -y, z'
'-x+1/2, -y+1/2, -z'
'x+1/2, -y+1/2, z'

loop_
_atom_site_label
_atom_site_type_symbol
_atom_site_fract_x
_atom_site_fract_y
_atom_site_fract_z
_atom_site_U_iso_or_equiv
_atom_site_adp_type
_atom_site_occupancy
_atom_site_symmetry_multiplicity
_atom_site_calc_flag
_atom_site_refinement_flags
_atom_site_disorder_assembly
_atom_site_disorder_group
C1 C 0.9276(2) 0.22940(12) -0.16171(18) 0.0362(7) Uani 1 1 d . . .
H1 H 0.9670 0.2421 -0.1902 0.043 Uiso 1 1 calc R . .
C2 C 0.9546(3) 0.21719(13) -0.09272(19) 0.0435(9) Uani 1 1 d . . .
H2 H 1.0131 0.2206 -0.0673 0.052 Uiso 1 1 calc R . .
C3 C 0.8770(3) 0.19907(12) -0.06959(18) 0.0389(8) Uani 1 1 d . . .
H3 H 0.8737 0.1875 -0.0256 0.047 Uiso 1 1 calc R . .
C4 C 0.8039(2) 0.20141(10) -0.12489(16) 0.0293(7) Uani 1 1 d . . .
C5 C 0.7121(2) 0.18589(9) -0.12596(16) 0.0297(7) Uani 1 1 d . . .
C6 C 0.6433(2) 0.18841(10) -0.18203(16) 0.0290(7) Uani 1 1 d . . .
C7 C 0.5535(2) 0.16815(11) -0.19095(19) 0.0346(7) Uani 1 1 d . . .
H7 H 0.5280 0.1515 -0.1579 0.042 Uiso 1 1 calc R . .
C8 C 0.5121(2) 0.17758(12) -0.2563(2) 0.0378(8) Uani 1 1 d . . .
H8 H 0.4541 0.1680 -0.2770 0.045 Uiso 1 1 calc R . .
C9 C 0.5751(2) 0.20482(11) -0.28653(18) 0.0337(7) Uani 1 1 d . . .
H9 H 0.5635 0.2169 -0.3310 0.040 Uiso 1 1 calc R . .
C10 C 0.6886(2) 0.16434(10) -0.06099(17) 0.0316(7) Uani 1 1 d . . .
C11 C 0.6750(3) 0.11921(11) -0.05774(18) 0.0440(9) Uani 1 1 d . . .
H11 H 0.6775 0.1020 -0.0972 0.053 Uiso 1 1 calc R . .
C12 C 0.6576(3) 0.09895(11) 0.00343(18) 0.0425(9) Uani 1 1 d . . .
H12 H 0.6509 0.0683 0.0055 0.051 Uiso 1 1 calc R . .
C13 C 0.6505(2) 0.12466(10) 0.06097(16) 0.0302(7) Uani 1 1 d . . .
C14 C 0.6593(3) 0.17033(11) 0.05775(17) 0.0377(8) Uani 1 1 d . . .
H14 H 0.6519 0.1878 0.0961 0.045 Uiso 1 1 calc R . .
C15 C 0.6794(3) 0.18985(10) -0.00308(18) 0.0394(8) Uani 1 1 d . . .
H15 H 0.6868 0.2205 -0.0050 0.047 Uiso 1 1 calc R . .
C16 C 0.5780(2) 0.06885(10) 0.13065(16) 0.0278(6) Uani 1 1 d . . .
H16 H 0.5416 0.0552 0.0936 0.033 Uiso 1 1 calc R . .
C17 C 0.6423(3) 0.08484(11) 0.23335(17) 0.0353(7) Uani 1 1 d . . .
H17 H 0.6588 0.0838 0.2813 0.042 Uiso 1 1 calc R . .
C18 C 0.6749(3) 0.11474(11) 0.18990(17) 0.0352(7) Uani 1 1 d . . .
H18 H 0.7164 0.1378 0.2022 0.042 Uiso 1 1 calc R . .
C19 C 0.1389(2) -0.18169(11) 0.71952(18) 0.0350(7) Uani 1 1 d . . .
H19 H 0.1084 -0.1913 0.7560 0.042 Uiso 1 1 calc R . .
C20 C 0.1212(3) -0.14109(12) 0.6846(2) 0.0412(8) Uani 1 1 d . . .
H20 H 0.0791 -0.1194 0.6939 0.049 Uiso 1 1 calc R . .
C21 C 0.1789(3) -0.14001(12) 0.63403(19) 0.0393(8) Uani 1 1 d . . .
H21 H 0.1825 -0.1174 0.6019 0.047 Uiso 1 1 calc R . .
C22 C 0.2320(2) -0.17987(11) 0.63975(16) 0.0309(7) Uani 1 1 d . . .
C23 C 0.2997(2) -0.19370(11) 0.59969(16) 0.0302(7) Uani 1 1 d . A .
C24 C 0.3549(2) -0.23158(11) 0.61160(16) 0.0311(7) Uani 1 1 d . . .
C25 C 0.4201(2) -0.24858(14) 0.57014(18) 0.0429(9) Uani 1 1 d . . .
H25 H 0.4345 -0.2363 0.5290 0.052 Uiso 1 1 calc R . .
C26 C 0.4576(3) -0.28599(15) 0.60135(19) 0.0455(9) Uani 1 1 d . . .
H26 H 0.5022 -0.3042 0.5858 0.055 Uiso 1 1 calc R . .
C27 C 0.4151(2) -0.29176(12) 0.66241(18) 0.0362(7) Uani 1 1 d . . .
H27 H 0.4283 -0.3149 0.6939 0.043 Uiso 1 1 calc R . .
C28 C 0.3111(2) -0.16676(11) 0.53690(17) 0.0336(7) Uani 1 1 d . . .
C29 C 0.3415(4) -0.12044(19) 0.5434(3) 0.0360(15) Uani 0.594(6) 1 d P A 1
H29 H 0.3534 -0.1072 0.5870 0.043 Uiso 0.594(6) 1 calc PR A 1
C30 C 0.3526(4) -0.09599(18) 0.4833(3) 0.0357(14) Uani 0.594(6) 1 d P A 1
H30 H 0.3709 -0.0664 0.4854 0.043 Uiso 0.594(6) 1 calc PR A 1
C32 C 0.2971(5) -0.1593(2) 0.4140(3) 0.0374(15) Uani 0.594(6) 1 d P A 1
H32 H 0.2778 -0.1719 0.3707 0.045 Uiso 0.594(6) 1 calc PR A 1
C33 C 0.2859(5) -0.1833(2) 0.4735(3) 0.0343(15) Uani 0.594(6) 1 d P A 1
H33 H 0.2601 -0.2116 0.4689 0.041 Uiso 0.594(6) 1 calc PR A 1
C29B C 0.4017(6) -0.1539(3) 0.5238(5) 0.041(2) Uani 0.406(6) 1 d P A 2
H29B H 0.4532 -0.1601 0.5562 0.049 Uiso 0.406(6) 1 calc PR A 2
C30B C 0.4122(6) -0.1318(3) 0.4617(5) 0.045(3) Uani 0.406(6) 1 d P A 2
H30B H 0.4710 -0.1252 0.4507 0.054 Uiso 0.406(6) 1 calc PR A 2
C33B C 0.2406(6) -0.1636(3) 0.4837(4) 0.031(2) Uani 0.406(6) 1 d P A 2
H33B H 0.1842 -0.1772 0.4883 0.038 Uiso 0.406(6) 1 calc PR A 2
C32B C 0.2494(7) -0.1414(3) 0.4237(5) 0.0317(19) Uani 0.406(6) 1 d P A 2
H32B H 0.2002 -0.1403 0.3878 0.038 Uiso 0.406(6) 1 calc PR A 2
C31 C 0.3334(2) -0.12018(13) 0.41687(18) 0.0383(8) Uani 1 1 d . . .
C34 C 0.4140(3) -0.06830(12) 0.34541(18) 0.0370(8) Uani 1 1 d . . .
H34 H 0.4630 -0.0610 0.3794 0.044 Uiso 1 1 calc R A .
C35 C 0.3223(3) -0.07126(13) 0.24890(18) 0.0437(9) Uani 1 1 d . . .
H35 H 0.2969 -0.0658 0.2031 0.052 Uiso 1 1 calc R A .
C36 C 0.2855(3) -0.09856(14) 0.2928(2) 0.0489(10) Uani 1 1 d . A .
H36 H 0.2316 -0.1154 0.2833 0.059 Uiso 1 1 calc R . .
N1 N 0.83771(19) 0.22052(9) -0.18167(14) 0.0309(6) Uani 1 1 d . . .
N2 N 0.65309(18) 0.21105(9) -0.24314(14) 0.0295(6) Uani 1 1 d . . .
N3 N 0.63418(19) 0.10397(8) 0.12450(13) 0.0282(6) Uani 1 1 d . . .
N4 N 0.58145(19) 0.05648(8) 0.19557(13) 0.0275(5) Uani 1 1 d . A .
N5 N 0.20500(19) -0.20491(9) 0.69394(14) 0.0310(6) Uani 1 1 d . . .
N6 N 0.35412(19) -0.25965(9) 0.66868(13) 0.0288(6) Uani 1 1 d . . .
N7 N 0.3441(2) -0.09650(11) 0.35450(15) 0.0393(7) Uani 1 1 d . A .
N8 N 0.4024(2) -0.05268(9) 0.28142(14) 0.0353(6) Uani 1 1 d . A .
Cl1 Cl 0.60992(10) 0.0000 0.35650(6) 0.0464(3) Uani 1 2 d S A .
Cl2 Cl 0.38841(9) 0.0000 0.11266(6) 0.0377(3) Uani 1 2 d S A .
Cu1 Cu 0.76357(3) 0.241428(12) -0.265756(19) 0.02737(11) Uani 1 1 d . . .
Cd1 Cd 0.49534(2) 0.0000 0.237711(15) 0.02578(10) Uani 1 2 d S . .
C39 C 0.9344(5) 0.8928(2) 0.8332(4) 0.0401(16) Uani 0.50 1 d P B -1
H39 H 0.8745 0.8974 0.8435 0.048 Uiso 0.50 1 calc PR B -1
C40 C 1.1002(7) 0.8933(4) 0.8757(6) 0.075(3) Uani 0.50 1 d P B -1
H40A H 1.1238 0.8664 0.8981 0.112 Uiso 0.50 1 calc PR B -1
H40B H 1.1340 0.9182 0.8971 0.112 Uiso 0.50 1 calc PR B -1
H40C H 1.1075 0.8921 0.8273 0.112 Uiso 0.50 1 calc PR B -1
C41 C 0.9846(9) 0.9062(4) 0.9547(6) 0.080(3) Uani 0.50 1 d P B -1
H41A H 0.9242 0.9190 0.9549 0.120 Uiso 0.50 1 calc PR B -1
H41B H 1.0310 0.9262 0.9764 0.120 Uiso 0.50 1 calc PR B -1
H41C H 0.9881 0.8786 0.9797 0.120 Uiso 0.50 1 calc PR B -1
N9 N 1.0004(6) 0.8980(3) 0.8829(4) 0.062(2) Uani 0.50 1 d P B -1
O1 O 0.9421(3) 0.88228(17) 0.7729(3) 0.0431(12) Uani 0.50 1 d P B -1

loop_
_atom_site_aniso_label
_atom_site_aniso_U_11
_atom_site_aniso_U_22
_atom_site_aniso_U_33
_atom_site_aniso_U_23
_atom_site_aniso_U_13
_atom_site_aniso_U_12
C1 0.0340(18) 0.0450(18) 0.0285(17) 0.0057(14) 0.0001(16) -0.0074(14)
C2 0.039(2) 0.058(2) 0.0303(19) 0.0072(16) -0.0078(17) -0.0091(17)
C3 0.047(2) 0.0436(18) 0.0245(17) 0.0064(13) 0.0002(17) -0.0074(15)
C4 0.0384(18) 0.0284(14) 0.0208(15) 0.0042(11) 0.0024(15) -0.0041(12)
C5 0.0419(18) 0.0232(13) 0.0256(16) 0.0008(11) 0.0105(15) -0.0057(12)
C6 0.0336(17) 0.0263(14) 0.0282(17) 0.0029(11) 0.0083(15) -0.0027(12)
C7 0.0317(17) 0.0308(15) 0.043(2) 0.0050(13) 0.0114(16) -0.0049(12)
C8 0.0269(16) 0.0371(17) 0.049(2) 0.0050(15) 0.0036(17) -0.0056(13)
C9 0.0287(17) 0.0387(17) 0.0326(18) 0.0092(13) 0.0001(16) -0.0022(13)
C10 0.0434(19) 0.0278(14) 0.0255(16) 0.0025(11) 0.0115(15) -0.0049(13)
C11 0.077(3) 0.0302(16) 0.0289(17) -0.0041(13) 0.0205(19) -0.0092(16)
C12 0.075(3) 0.0216(14) 0.0352(18) -0.0006(12) 0.0219(19) -0.0096(15)
C13 0.0398(18) 0.0288(14) 0.0235(15) 0.0033(11) 0.0095(14) -0.0068(12)
C14 0.060(2) 0.0275(15) 0.0284(17) -0.0038(12) 0.0171(17) -0.0069(14)
C15 0.064(2) 0.0229(14) 0.0344(18) -0.0003(12) 0.0171(18) -0.0079(14)
C16 0.0352(17) 0.0256(13) 0.0231(15) 0.0025(11) 0.0056(14) -0.0044(12)
C17 0.043(2) 0.0391(17) 0.0236(16) -0.0003(13) 0.0017(16) -0.0071(14)
C18 0.0406(19) 0.0348(16) 0.0297(17) -0.0004(13) 0.0028(16) -0.0117(14)
C19 0.0324(17) 0.0429(18) 0.0297(17) 0.0043(13) 0.0036(15) -0.0061(14)
C20 0.047(2) 0.0357(17) 0.041(2) 0.0009(14) 0.0039(18) -0.0010(15)
C21 0.046(2) 0.0363(17) 0.0332(18) 0.0069(14) -0.0016(17) -0.0104(15)
C22 0.0313(16) 0.0353(15) 0.0244(15) 0.0075(12) -0.0020(14) -0.0108(13)
C23 0.0292(16) 0.0374(16) 0.0227(15) 0.0067(12) -0.0018(14) -0.0140(13)
C24 0.0285(16) 0.0430(17) 0.0216(15) 0.0027(12) 0.0027(14) -0.0135(13)
C25 0.0301(18) 0.074(3) 0.0247(17) 0.0085(16) 0.0056(16) -0.0028(17)
C26 0.0338(19) 0.071(3) 0.0326(19) 0.0008(17) 0.0065(17) 0.0036(17)
C27 0.0301(17) 0.0483(19) 0.0294(17) 0.0001(14) 0.0012(15) -0.0034(14)
C28 0.0317(18) 0.0434(18) 0.0249(17) 0.0103(13) 0.0007(16) -0.0167(14)
C29 0.046(3) 0.041(3) 0.023(3) -0.004(2) 0.008(3) -0.019(3)
C30 0.049(4) 0.030(3) 0.029(3) 0.000(2) 0.008(3) -0.019(2)
C32 0.047(4) 0.047(3) 0.020(3) -0.001(2) 0.007(3) -0.021(3)
C33 0.044(4) 0.034(3) 0.025(3) 0.001(2) 0.006(3) -0.022(3)
C29B 0.022(4) 0.053(5) 0.045(5) 0.025(4) -0.004(4) -0.012(3)
C30B 0.025(4) 0.062(6) 0.047(6) 0.028(4) 0.003(4) -0.008(4)
C33B 0.028(4) 0.038(4) 0.028(4) 0.008(3) 0.004(4) -0.010(4)
C32B 0.031(5) 0.035(4) 0.026(4) 0.008(3) -0.006(4) -0.007(4)
C31 0.0341(18) 0.053(2) 0.0278(17) 0.0142(14) 0.0042(16) -0.0143(15)
C34 0.0367(18) 0.0429(18) 0.0327(18) 0.0122(14) 0.0091(16) -0.0084(14)
C35 0.052(2) 0.055(2) 0.0242(17) 0.0071(15) 0.0077(17) -0.0109(18)
C36 0.049(2) 0.064(2) 0.034(2) 0.0099(17) 0.0072(19) -0.0193(19)
N1 0.0315(14) 0.0350(13) 0.0261(14) 0.0062(10) 0.0040(12) -0.0064(11)
N2 0.0283(14) 0.0322(13) 0.0285(14) 0.0051(10) 0.0057(13) -0.0059(10)
N3 0.0369(14) 0.0277(12) 0.0212(13) 0.0007(9) 0.0079(12) -0.0066(10)
N4 0.0380(15) 0.0234(11) 0.0222(12) 0.0008(9) 0.0078(12) -0.0029(10)
N5 0.0307(14) 0.0354(13) 0.0266(14) 0.0057(10) 0.0031(12) -0.0058(11)
N6 0.0287(14) 0.0361(14) 0.0211(13) 0.0029(10) 0.0014(12) -0.0080(10)
N7 0.0378(16) 0.0531(18) 0.0268(15) 0.0142(12) 0.0041(14) -0.0129(13)
N8 0.0417(16) 0.0383(14) 0.0281(14) 0.0083(11) 0.0129(13) -0.0034(12)
Cl1 0.0491(8) 0.0645(8) 0.0253(6) 0.000 0.0034(6) 0.000
Cl2 0.0492(7) 0.0314(5) 0.0302(6) 0.000 -0.0030(6) 0.000
Cu1 0.0271(2) 0.0344(2) 0.02052(19) 0.00610(14) 0.00271(17) -0.00707(14)
Cd1 0.03822(19) 0.02173(14) 0.02019(16) 0.000 0.01413(14) 0.000
C39 0.036(4) 0.044(4) 0.037(4) 0.000(3) -0.007(4) -0.008(3)
C40 0.049(5) 0.117(9) 0.057(6) -0.009(6) -0.001(5) 0.018(6)
C41 0.097(9) 0.074(7) 0.067(7) -0.001(5) 0.005(7) 0.005(6)
N9 0.068(5) 0.061(5) 0.063(5) -0.007(4) 0.030(5) 0.010(4)
O1 0.033(3) 0.045(3) 0.051(3) -0.011(2) 0.005(3) 0.000(2)

loop_
_atom_type_symbol
_atom_type_description
_atom_type_scat_dispersion_real
_atom_type_scat_dispersion_imag
_atom_type_scat_source
C C 0.0033 0.0016 'International Tables Vol C Tables 4.2.6.8 and 6.1.1.4'
H H 0.0000 0.0000 'International Tables Vol C Tables 4.2.6.8 and 6.1.1.4'
N N 0.0061 0.0033 'International Tables Vol C Tables 4.2.6.8 and 6.1.1.4'
O O 0.0106 0.0060 'International Tables Vol C Tables 4.2.6.8 and 6.1.1.4'
Cl Cl 0.1484 0.1585 'International Tables Vol C Tables 4.2.6.8 and 6.1.1.4'
Cu Cu 0.3201 1.2651 'International Tables Vol C Tables 4.2.6.8 and 6.1.1.4'
Cd Cd -0.8075 1.2024 'International Tables Vol C Tables 4.2.6.8 and 6.1.1.4'

loop_
_geom_angle_atom_site_label_1
_geom_angle_atom_site_label_2
_geom_angle_atom_site_label_3
_geom_angle
_geom_angle_site_symmetry_1
_geom_angle_site_symmetry_3
N1 C1 C2 111.3(3) . .
N1 C1 H1 124.4 . .
C2 C1 H1 124.4 . .
C3 C2 C1 106.3(3) . .
C3 C2 H2 126.8 . .
C1 C2 H2 126.8 . .
C2 C3 C4 107.3(3) . .
C2 C3 H3 126.3 . .
C4 C3 H3 126.3 . .
N1 C4 C3 108.3(3) . .
N1 C4 C5 124.0(3) . .
C3 C4 C5 127.6(3) . .
C6 C5 C4 125.3(3) . .
C6 C5 C10 117.8(3) . .
C4 C5 C10 116.9(3) . .
C5 C6 N2 123.7(3) . .
C5 C6 C7 128.7(3) . .
N2 C6 C7 107.5(3) . .
C8 C7 C6 107.8(3) . .
C8 C7 H7 126.1 . .
C6 C7 H7 126.1 . .
C7 C8 C9 106.2(3) . .
C7 C8 H8 126.9 . .
C9 C8 H8 126.9 . .
N2 C9 C8 111.3(3) . .
N2 C9 H9 124.4 . .
C8 C9 H9 124.4 . .
C11 C10 C15 118.7(3) . .
C11 C10 C5 121.1(3) . .
C15 C10 C5 120.2(3) . .
C10 C11 C12 121.1(3) . .
C10 C11 H11 119.4 . .
C12 C11 H11 119.4 . .
C13 C12 C11 119.4(3) . .
C13 C12 H12 120.3 . .
C11 C12 H12 120.3 . .
C12 C13 C14 120.3(3) . .
C12 C13 N3 119.7(3) . .
C14 C13 N3 119.9(3) . .
C13 C14 C15 119.4(3) . .
C13 C14 H14 120.3 . .
C15 C14 H14 120.3 . .
C10 C15 C14 120.9(3) . .
C10 C15 H15 119.6 . .
C14 C15 H15 119.6 . .
N4 C16 N3 111.3(3) . .
N4 C16 H16 124.4 . .
N3 C16 H16 124.4 . .
C18 C17 N4 109.5(3) . .
C18 C17 H17 125.3 . .
N4 C17 H17 125.3 . .
C17 C18 N3 106.0(3) . .
C17 C18 H18 127.0 . .
N3 C18 H18 127.0 . .
N5 C19 C20 111.7(3) . .
N5 C19 H19 124.1 . .
C20 C19 H19 124.1 . .
C21 C20 C19 106.0(3) . .
C21 C20 H20 127.0 . .
C19 C20 H20 127.0 . .
C20 C21 C22 107.5(3) . .
C20 C21 H21 126.3 . .
C22 C21 H21 126.3 . .
N5 C22 C23 123.4(3) . .
N5 C22 C21 108.1(3) . .
C23 C22 C21 128.5(3) . .
C24 C23 C22 125.7(3) . .
C24 C23 C28 117.0(3) . .
C22 C23 C28 117.2(3) . .
N6 C24 C23 124.1(3) . .
N6 C24 C25 108.1(3) . .
C23 C24 C25 127.9(3) . .
C26 C25 C24 107.8(3) . .
C26 C25 H25 126.1 . .
C24 C25 H25 126.1 . .
C25 C26 C27 106.3(3) . .
C25 C26 H26 126.9 . .
C27 C26 H26 126.9 . .
N6 C27 C26 111.0(3) . .
N6 C27 H27 124.5 . .
C26 C27 H27 124.5 . .
C33 C28 C33B 40.2(4) . .
C33 C28 C29B 94.7(5) . .
C33B C28 C29B 117.8(5) . .
C33 C28 C29 118.5(4) . .
C33B C28 C29 100.8(5) . .
C29B C28 C29 58.8(5) . .
C33 C28 C23 120.4(3) . .
C33B C28 C23 120.2(4) . .
C29B C28 C23 120.0(5) . .
C29 C28 C23 120.9(3) . .
C30 C29 C28 119.6(5) . .
C30 C29 H29 120.2 . .
C28 C29 H29 120.2 . .
C29 C30 C31 116.0(4) . .
C29 C30 H30 122.0 . .
C31 C30 H30 122.0 . .
C31 C32 C33 122.1(5) . .
C31 C32 H32 119.0 . .
C33 C32 H32 119.0 . .
C28 C33 C32 121.8(5) . .
C28 C33 H33 119.1 . .
C32 C33 H33 119.1 . .
C30B C29B C28 119.5(7) . .
C30B C29B H29B 120.3 . .
C28 C29B H29B 120.3 . .
C31 C30B C29B 118.8(7) . .
C31 C30B H30B 120.6 . .
C29B C30B H30B 120.6 . .
C28 C33B C32B 122.4(7) . .
C28 C33B H33B 118.8 . .
C32B C33B H33B 118.8 . .
C33B C32B C31 119.2(8) . .
C33B C32B H32B 120.4 . .
C31 C32B H32B 120.4 . .
C32 C31 C30B 95.5(6) . .
C32 C31 C32B 39.7(4) . .
C30B C31 C32B 118.9(5) . .
C32 C31 N7 120.6(4) . .
C30B C31 N7 118.8(4) . .
C32B C31 N7 120.2(5) . .
C32 C31 C30 121.2(4) . .
C30B C31 C30 62.2(5) . .
C32B C31 C30 102.0(5) . .
N7 C31 C30 117.7(3) . .
N8 C34 N7 110.1(3) . .
N8 C34 H34 125.0 . .
N7 C34 H34 125.0 . .
C36 C35 N8 110.1(3) . .
C36 C35 H35 124.9 . .
N8 C35 H35 124.9 . .
C35 C36 N7 105.8(3) . .
C35 C36 H36 127.1 . .
N7 C36 H36 127.1 . .
C1 N1 C4 106.8(3) . .
C1 N1 Cu1 126.2(2) . .
C4 N1 Cu1 125.9(2) . .
C9 N2 C6 107.1(3) . .
C9 N2 Cu1 125.5(2) . .
C6 N2 Cu1 127.1(2) . .
C16 N3 C18 107.1(2) . .
C16 N3 C13 126.1(3) . .
C18 N3 C13 126.7(3) . .
C16 N4 C17 106.1(3) . .
C16 N4 Cd1 126.5(2) . .
C17 N4 Cd1 127.4(2) . .
C19 N5 C22 106.7(3) . .
C19 N5 Cu1 125.7(2) . 3_446
C22 N5 Cu1 127.0(2) . 3_446
C27 N6 C24 106.9(3) . .
C27 N6 Cu1 126.1(2) . 3_446
C24 N6 Cu1 125.9(2) . 3_446
C34 N7 C36 107.6(3) . .
C34 N7 C31 126.3(3) . .
C36 N7 C31 126.1(3) . .
C34 N8 C35 106.4(3) . .
C34 N8 Cd1 125.6(2) . .
C35 N8 Cd1 127.8(2) . .
N1 Cu1 N5 140.77(12) . 3_554
N1 Cu1 N2 92.28(11) . .
N5 Cu1 N2 98.67(11) 3_554 .
N1 Cu1 N6 101.36(11) . 3_554
N5 Cu1 N6 92.79(11) 3_554 3_554
N2 Cu1 N6 142.02(11) . 3_554
N8 Cd1 N8 86.34(14) . 6
N8 Cd1 N4 176.13(9) . .
N8 Cd1 N4 89.83(9) 6 .
N8 Cd1 N4 89.83(9) . 6
N8 Cd1 N4 176.13(9) 6 6
N4 Cd1 N4 93.98(12) . 6
N8 Cd1 Cl1 90.59(8) . .
N8 Cd1 Cl1 90.59(8) 6 .
N4 Cd1 Cl1 90.07(7) . .
N4 Cd1 Cl1 90.07(7) 6 .
N8 Cd1 Cl2 92.05(8) . .
N8 Cd1 Cl2 92.05(8) 6 .
N4 Cd1 Cl2 87.45(7) . .
N4 Cd1 Cl2 87.45(7) 6 .
Cl1 Cd1 Cl2 176.37(4) . .
O1 C39 N9 126.4(8) . .
O1 C39 H39 116.8 . .
N9 C39 H39 116.8 . .
C39 N9 C41 122.8(9) . .
C39 N9 C40 124.3(8) . .
C41 N9 C40 112.8(10) . .

loop_
_geom_bond_atom_site_label_1
_geom_bond_atom_site_label_2
_geom_bond_distance
_geom_bond_site_symmetry_2
C1 N1 1.340(4) .
C1 C2 1.393(5) .
C1 H1 0.9300 .
C2 C3 1.381(5) .
C2 H2 0.9300 .
C3 C4 1.408(5) .
C3 H3 0.9300 .
C4 N1 1.391(4) .
C4 C5 1.412(5) .
C5 C6 1.378(5) .
C5 C10 1.498(4) .
C6 N2 1.392(4) .
C6 C7 1.431(4) .
C7 C8 1.360(5) .
C7 H7 0.9300 .
C8 C9 1.413(4) .
C8 H8 0.9300 .
C9 N2 1.332(4) .
C9 H9 0.9300 .
C10 C11 1.375(4) .
C10 C15 1.383(4) .
C11 C12 1.388(4) .
C11 H11 0.9300 .
C12 C13 1.374(4) .
C12 H12 0.9300 .
C13 C14 1.382(4) .
C13 N3 1.430(4) .
C14 C15 1.385(4) .
C14 H14 0.9300 .
C15 H15 0.9300 .
C16 N4 1.309(4) .
C16 N3 1.351(4) .
C16 H16 0.9300 .
C17 C18 1.361(4) .
C17 N4 1.369(4) .
C17 H17 0.9300 .
C18 N3 1.366(4) .
C18 H18 0.9300 .
C19 N5 1.336(4) .
C19 C20 1.404(5) .
C19 H19 0.9300 .
C20 C21 1.375(5) .
C20 H20 0.9300 .
C21 C22 1.423(5) .
C21 H21 0.9300 .
C22 N5 1.393(4) .
C22 C23 1.397(5) .
C23 C24 1.395(5) .
C23 C28 1.492(4) .
C24 N6 1.395(4) .
C24 C25 1.419(5) .
C25 C26 1.358(6) .
C25 H25 0.9300 .
C26 C27 1.419(5) .
C26 H26 0.9300 .
C27 N6 1.328(4) .
C27 H27 0.9300 .
C28 C33 1.333(6) .
C28 C33B 1.358(10) .
C28 C29B 1.428(8) .
C28 C29 1.462(6) .
C29 C30 1.406(7) .
C29 H29 0.9300 .
C30 C31 1.475(7) .
C30 H30 0.9300 .
C32 C31 1.287(7) .
C32 C33 1.390(7) .
C32 H32 0.9300 .
C33 H33 0.9300 .
C29B C30B 1.403(11) .
C29B H29B 0.9300 .
C30B C31 1.388(10) .
C30B H30B 0.9300 .
C33B C32B 1.365(11) .
C33B H33B 0.9300 .
C32B C31 1.399(9) .
C32B H32B 0.9300 .
C31 N7 1.432(4) .
C34 N8 1.318(4) .
C34 N7 1.354(4) .
C34 H34 0.9300 .
C35 C36 1.345(5) .
C35 N8 1.368(5) .
C35 H35 0.9300 .
C36 N7 1.376(5) .
C36 H36 0.9300 .
N1 Cu1 1.937(3) .
N2 Cu1 1.949(2) .
N4 Cd1 2.324(2) .
N5 Cu1 1.940(3) 3_446
N6 Cu1 1.951(3) 3_446
N8 Cd1 2.317(3) .
Cl1 Cd1 2.6575(14) .
Cl2 Cd1 2.7015(13) .
Cu1 N5 1.940(3) 3_554
Cu1 N6 1.951(3) 3_554
Cd1 N8 2.317(3) 6
Cd1 N4 2.324(2) 6
C39 O1 1.234(9) .
C39 N9 1.275(11) .
C39 H39 0.9300 .
C40 N9 1.484(12) .
C40 H40A 0.9600 .
C40 H40B 0.9600 .
C40 H40C 0.9600 .
C41 N9 1.463(12) .
C41 H41A 0.9600 .
C41 H41B 0.9600 .
C41 H41C 0.9600 .

loop_
_platon_squeeze_void_nr
_platon_squeeze_void_average_x
_platon_squeeze_void_average_y
_platon_squeeze_void_average_z
_platon_squeeze_void_volume
_platon_squeeze_void_count_electrons
_platon_squeeze_void_content
1 0.000 0.000 0.155 799 144 ' '
2 0.000 0.500 0.500 20 10 ' '
3 0.163 0.216 0.883 10 1 ' '
4 0.163 0.784 0.883 10 1 ' '
5 0.500 0.500 0.571 799 144 ' '
6 0.337 0.284 0.117 10 1 ' '
7 0.336 0.716 0.117 10 1 ' '
8 0.500 0.000 0.500 19 10 ' '
9 0.663 0.284 0.883 10 1 ' '
10 0.663 0.716 0.883 10 1 ' '
11 0.836 0.216 0.117 10 1 ' '
12 0.837 0.784 0.117 10 1 ' '
